data_7109049
loop_
_publ_author_name
'Heather L. Buckley'
'Mitchell R. Anstey'
'Daniel T. Gryko'
'John Arnold'

_publ_section_title
;
 Lanthanide corroles: a new class of macrocyclic lanthanide complexes
;
_journal_name_full Chem.Commun.
_journal_page_first 3104
_journal_paper_doi 10.1039/c3cc38806a
_journal_volume 49
_journal_year 2013
_chemical_formula_sum 'C56 H67 La N4 O7'
_chemical_formula_weight 1047.05
_chemical_name_common HB035
_chemical_name_systematic
;
?
;
_space_group_IT_number 2
_symmetry_cell_setting triclinic
_symmetry_space_group_name_Hall '-P 1'
_symmetry_space_group_name_H-M 'P -1'
_atom_sites_solution_hydrogens geom
_atom_sites_solution_primary direct
_atom_sites_solution_secondary difmap
_audit_creation_method SHELXL-97
_cell_angle_alpha 68.450(3)
_cell_angle_beta 88.921(3)
_cell_angle_gamma 83.803(3)
_cell_formula_units_Z 2
_cell_length_a 10.9588(9)
_cell_length_b 15.2867(13)
_cell_length_c 19.8423(15)
_cell_measurement_reflns_used 9893
_cell_measurement_temperature 100(2)
_cell_measurement_theta_max 25.25
_cell_measurement_theta_min 2.19
_cell_volume 3072.9(4)
_computing_cell_refinement 'Bruker SAINT'
_computing_data_collection 'Bruker APEX2'
_computing_data_reduction 'Bruker SAINT'
_computing_molecular_graphics ORTEP-32
_computing_publication_material WinGX
_computing_structure_refinement 'SHELXL-97 (Sheldrick, 2008)'
_computing_structure_solution SIR-2004
_diffrn_ambient_temperature 100(2)
_diffrn_detector_area_resol_mean 8.366
_diffrn_measured_fraction_theta_full 0.990
_diffrn_measured_fraction_theta_max 0.981
_diffrn_measurement_device_type 'Bruker APEX-II CCD'
_diffrn_measurement_method 'phi and omega scans'
_diffrn_radiation_monochromator graphite
_diffrn_radiation_source 'fine-focus sealed tube'
_diffrn_radiation_type MoK\a
_diffrn_radiation_wavelength 0.71073
_diffrn_reflns_av_R_equivalents 0.0673
_diffrn_reflns_av_sigmaI/netI 0.0955
_diffrn_reflns_limit_h_max 12
_diffrn_reflns_limit_h_min -13
_diffrn_reflns_limit_k_max 18
_diffrn_reflns_limit_k_min -18
_diffrn_reflns_limit_l_max 23
_diffrn_reflns_limit_l_min -23
_diffrn_reflns_number 35604
_diffrn_reflns_theta_full 25.00
_diffrn_reflns_theta_max 25.46
_diffrn_reflns_theta_min 1.46
_exptl_absorpt_coefficient_mu 0.741
_exptl_absorpt_correction_T_max 0.9853
_exptl_absorpt_correction_T_min 0.9431
_exptl_absorpt_correction_type multi-scan
_exptl_absorpt_process_details SADABS
_exptl_crystal_colour purple
_exptl_crystal_density_diffrn 1.132
_exptl_crystal_density_method 'not measured'
_exptl_crystal_description plate
_exptl_crystal_F_000 1088
_exptl_crystal_size_max 0.08
_exptl_crystal_size_mid 0.04
_exptl_crystal_size_min 0.02
_platon_squeeze_details
;
1.5 Molecules 1,2-Dimethoxyethane (C4H10O2) removed per formula unit
;
_refine_diff_density_max 1.147
_refine_diff_density_min -0.584
_refine_diff_density_rms 0.093
_refine_ls_extinction_method none
_refine_ls_goodness_of_fit_ref 0.799
_refine_ls_hydrogen_treatment constr
_refine_ls_matrix_type full
_refine_ls_number_parameters 626
_refine_ls_number_reflns 11189
_refine_ls_number_restraints 0
_refine_ls_restrained_S_all 0.799
_refine_ls_R_factor_all 0.0707
_refine_ls_R_factor_gt 0.0477
_refine_ls_shift/su_max 0.031
_refine_ls_shift/su_mean 0.000
_refine_ls_structure_factor_coef Fsqd
_refine_ls_weighting_details 'calc w=1/[\s^2^(Fo^2^)+(0.0635P)^2^+7.3819P] where P=(Fo^2^+2Fc^2^)/3'
_refine_ls_weighting_scheme calc
_refine_ls_wR_factor_gt 0.1059
_refine_ls_wR_factor_ref 0.1159
_reflns_number_gt 8333
_reflns_number_total 11189
_reflns_threshold_expression >2sigma(I)
_cod_data_source_file c3cc38806a.txt
_cod_data_source_block shelxl
_cod_original_sg_symbol_H-M P-1
_cod_database_code 7109049

loop_
_symmetry_equiv_pos_as_xyz
'x, y, z'
'-x, -y, -z'

loop_
_atom_site_label
_atom_site_type_symbol
_atom_site_fract_x
_atom_site_fract_y
_atom_site_fract_z
_atom_site_U_iso_or_equiv
_atom_site_adp_type
_atom_site_occupancy
_atom_site_symmetry_multiplicity
_atom_site_calc_flag
_atom_site_refinement_flags
C1 C 0.2171(3) 0.1931(3) 0.8898(2) 0.0194(9) Uani 1 1 d .
C2 C 0.2676(4) 0.1336(3) 0.9593(2) 0.0268(10) Uani 1 1 d .
H2 H 0.2883 0.1534 0.9973 0.032 Uiso 1 1 calc R
C3 C 0.2807(4) 0.0426(3) 0.9611(2) 0.0248(10) Uani 1 1 d .
H3 H 0.3130 -0.0123 1.0003 0.030 Uiso 1 1 calc R
C4 C 0.2362(3) 0.0460(3) 0.8926(2) 0.0215(9) Uani 1 1 d .
C5 C 0.2513(3) -0.0238(3) 0.8611(2) 0.0220(9) Uani 1 1 d .
C6 C 0.2418(4) -0.0042(3) 0.7858(2) 0.0229(9) Uani 1 1 d .
C7 C 0.2713(4) -0.0698(3) 0.7504(2) 0.0261(10) Uani 1 1 d .
H7 H 0.2916 -0.1361 0.7735 0.031 Uiso 1 1 calc R
C8 C 0.2650(4) -0.0200(3) 0.6780(2) 0.0271(10) Uani 1 1 d .
H8 H 0.2791 -0.0458 0.6413 0.033 Uiso 1 1 calc R
C9 C 0.2335(3) 0.0780(3) 0.6660(2) 0.0199(9) Uani 1 1 d .
C10 C 0.2313(3) 0.1563(3) 0.5992(2) 0.0213(9) Uani 1 1 d .
C11 C 0.2260(3) 0.2524(3) 0.5908(2) 0.0208(9) Uani 1 1 d .
C12 C 0.2559(4) 0.3299(3) 0.5271(2) 0.0238(10) Uani 1 1 d .
H12 H 0.2734 0.3268 0.4809 0.029 Uiso 1 1 calc R
C13 C 0.2548(4) 0.4084(3) 0.5444(2) 0.0236(10) Uani 1 1 d .
H13 H 0.2723 0.4693 0.5127 0.028 Uiso 1 1 calc R
C14 C 0.2224(3) 0.3826(3) 0.6191(2) 0.0196(9) Uani 1 1 d .
C15 C 0.2231(3) 0.4387(3) 0.6613(2) 0.0210(9) Uani 1 1 d .
C16 C 0.2131(4) 0.4036(3) 0.7381(2) 0.0217(9) Uani 1 1 d .
C17 C 0.2525(4) 0.4420(3) 0.7886(2) 0.0272(10) Uani 1 1 d .
H17 H 0.2750 0.5040 0.7775 0.033 Uiso 1 1 calc R
C18 C 0.2520(4) 0.3724(3) 0.8562(2) 0.0292(10) Uani 1 1 d .
H18 H 0.2745 0.3771 0.9007 0.035 Uiso 1 1 calc R
C19 C 0.2112(4) 0.2917(3) 0.8473(2) 0.0232(10) Uani 1 1 d .
C20 C 0.2949(4) -0.1236(3) 0.9088(2) 0.0244(10) Uani 1 1 d .
C21 C 0.4213(4) -0.1532(3) 0.9183(2) 0.0302(11) Uani 1 1 d .
C22 C 0.4617(4) -0.2460(3) 0.9614(2) 0.0373(12) Uani 1 1 d .
H22 H 0.5474 -0.2656 0.9671 0.045 Uiso 1 1 calc R
C23 C 0.3801(5) -0.3108(3) 0.9965(3) 0.0395(12) Uani 1 1 d .
C24 C 0.2552(5) -0.2805(3) 0.9865(2) 0.0365(12) Uani 1 1 d .
H24 H 0.1980 -0.3241 1.0097 0.044 Uiso 1 1 calc R
C25 C 0.2116(4) -0.1881(3) 0.9433(2) 0.0289(10) Uani 1 1 d .
C26 C 0.5134(4) -0.0842(4) 0.8832(2) 0.0383(12) Uani 1 1 d .
H26A H 0.5234 -0.0455 0.9122 0.057 Uiso 1 1 calc R
H26B H 0.4840 -0.0432 0.8343 0.057 Uiso 1 1 calc R
H26C H 0.5925 -0.1191 0.8804 0.057 Uiso 1 1 calc R
C27 C 0.4274(6) -0.4114(4) 1.0453(3) 0.0576(16) Uani 1 1 d .
H27A H 0.5051 -0.4308 1.0268 0.086 Uiso 1 1 calc R
H27B H 0.3669 -0.4543 1.0458 0.086 Uiso 1 1 calc R
H27C H 0.4406 -0.4136 1.0946 0.086 Uiso 1 1 calc R
C28 C 0.0753(4) -0.1598(3) 0.9324(3) 0.0385(12) Uani 1 1 d .
H28A H 0.0558 -0.0966 0.9340 0.058 Uiso 1 1 calc R
H28B H 0.0318 -0.2053 0.9708 0.058 Uiso 1 1 calc R
H28C H 0.0495 -0.1592 0.8852 0.058 Uiso 1 1 calc R
C29 C 0.2492(4) 0.1345(3) 0.5319(2) 0.0223(9) Uani 1 1 d .
C30 C 0.3626(4) 0.1109(4) 0.5090(3) 0.0406(13) Uani 1 1 d .
H30 H 0.4328 0.1067 0.5378 0.049 Uiso 1 1 calc R
C31 C 0.3793(4) 0.0930(4) 0.4458(3) 0.0399(13) Uani 1 1 d .
H31 H 0.4596 0.0772 0.4320 0.048 Uiso 1 1 calc R
C32 C 0.2807(4) 0.0981(3) 0.4037(2) 0.0302(11) Uani 1 1 d .
C33 C 0.1665(5) 0.1186(5) 0.4258(3) 0.069(2) Uani 1 1 d .
H33 H 0.0964 0.1200 0.3978 0.083 Uiso 1 1 calc R
C34 C 0.1516(4) 0.1371(5) 0.4883(3) 0.0575(18) Uani 1 1 d .
H34 H 0.0709 0.1524 0.5019 0.069 Uiso 1 1 calc R
C35 C 0.4050(5) 0.0690(4) 0.3129(3) 0.0481(14) Uani 1 1 d .
H35A H 0.4498 0.1225 0.3095 0.072 Uiso 1 1 calc R
H35B H 0.3968 0.0662 0.2646 0.072 Uiso 1 1 calc R
H35C H 0.4501 0.0100 0.3453 0.072 Uiso 1 1 calc R
C36 C 0.2440(4) 0.5413(3) 0.6253(2) 0.0211(9) Uani 1 1 d .
C37 C 0.3632(4) 0.5684(3) 0.6080(2) 0.0289(10) Uani 1 1 d .
C38 C 0.3772(4) 0.6651(3) 0.5789(2) 0.0317(11) Uani 1 1 d .
H38 H 0.4571 0.6834 0.5660 0.038 Uiso 1 1 calc R
C39 C 0.2808(4) 0.7354(3) 0.5679(2) 0.0279(10) Uani 1 1 d .
C40 C 0.1655(4) 0.7069(3) 0.5853(2) 0.0314(11) Uani 1 1 d .
H40 H 0.0972 0.7537 0.5775 0.038 Uiso 1 1 calc R
C41 C 0.1455(4) 0.6111(3) 0.6143(2) 0.0254(10) Uani 1 1 d .
C42 C 0.4722(4) 0.4958(4) 0.6199(3) 0.0453(13) Uani 1 1 d .
H42A H 0.4696 0.4472 0.6685 0.068 Uiso 1 1 calc R
H42B H 0.5477 0.5263 0.6154 0.068 Uiso 1 1 calc R
H42C H 0.4707 0.4664 0.5836 0.068 Uiso 1 1 calc R
C43 C 0.3003(5) 0.8386(3) 0.5399(3) 0.0398(12) Uani 1 1 d .
H43A H 0.2206 0.8771 0.5317 0.060 Uiso 1 1 calc R
H43B H 0.3443 0.8544 0.4942 0.060 Uiso 1 1 calc R
H43C H 0.3488 0.8514 0.5756 0.060 Uiso 1 1 calc R
C44 C 0.0161(4) 0.5857(3) 0.6323(3) 0.0366(12) Uani 1 1 d .
H44A H 0.0011 0.5350 0.6154 0.055 Uiso 1 1 calc R
H44B H -0.0425 0.6415 0.6083 0.055 Uiso 1 1 calc R
H44C H 0.0059 0.5643 0.6849 0.055 Uiso 1 1 calc R
C45 C -0.0830(4) 0.0962(4) 0.9096(3) 0.0425(13) Uani 1 1 d .
H45A H -0.1573 0.1399 0.9055 0.064 Uiso 1 1 calc R
H45B H -0.0128 0.1213 0.9231 0.064 Uiso 1 1 calc R
H45C H -0.0940 0.0344 0.9467 0.064 Uiso 1 1 calc R
C46 C -0.1513(4) 0.0374(4) 0.8223(3) 0.0419(13) Uani 1 1 d .
H46A H -0.2320 0.0761 0.8130 0.050 Uiso 1 1 calc R
H46B H -0.1597 -0.0237 0.8622 0.050 Uiso 1 1 calc R
C47 C -0.1087(5) 0.0208(3) 0.7551(3) 0.0433(13) Uani 1 1 d .
H47A H -0.0298 -0.0204 0.7650 0.052 Uiso 1 1 calc R
H47B H -0.1701 -0.0104 0.7386 0.052 Uiso 1 1 calc R
C48 C -0.0854(5) 0.1061(4) 0.6301(3) 0.0445(13) Uani 1 1 d .
H48A H -0.0150 0.0613 0.6291 0.067 Uiso 1 1 calc R
H48B H -0.0746 0.1689 0.5943 0.067 Uiso 1 1 calc R
H48C H -0.1608 0.0850 0.6184 0.067 Uiso 1 1 calc R
C49 C -0.1015(5) 0.3823(4) 0.8151(3) 0.0438(13) Uani 1 1 d .
H49A H -0.0966 0.4427 0.7749 0.066 Uiso 1 1 calc R
H49B H -0.0274 0.3665 0.8460 0.066 Uiso 1 1 calc R
H49C H -0.1739 0.3874 0.8438 0.066 Uiso 1 1 calc R
C50 C -0.2194(4) 0.3238(4) 0.7431(3) 0.0383(12) Uani 1 1 d .
H50A H -0.2880 0.3564 0.7611 0.046 Uiso 1 1 calc R
H50B H -0.2429 0.2613 0.7472 0.046 Uiso 1 1 calc R
C51 C -0.1987(4) 0.3806(3) 0.6655(2) 0.0321(11) Uani 1 1 d .
H51A H -0.2718 0.3846 0.6355 0.039 Uiso 1 1 calc R
H51B H -0.1837 0.4456 0.6599 0.039 Uiso 1 1 calc R
C53 C 0.5651(4) 0.2038(4) 0.8872(3) 0.0435(13) Uani 1 1 d .
H53A H 0.5271 0.2693 0.8723 0.065 Uiso 1 1 calc R
H53B H 0.6433 0.1974 0.9126 0.065 Uiso 1 1 calc R
H53C H 0.5102 0.1614 0.9196 0.065 Uiso 1 1 calc R
C54 C 0.4766(4) 0.1968(4) 0.7832(3) 0.0353(12) Uani 1 1 d .
H54A H 0.4407 0.2632 0.7707 0.042 Uiso 1 1 calc R
H54B H 0.4159 0.1550 0.8114 0.042 Uiso 1 1 calc R
C55 C 0.5044(4) 0.1785(4) 0.7167(3) 0.0447(13) Uani 1 1 d .
H55A H 0.5498 0.1148 0.7289 0.054 Uiso 1 1 calc R
H55B H 0.4271 0.1805 0.6908 0.054 Uiso 1 1 calc R
C56 C 0.5926(6) 0.2430(6) 0.6038(3) 0.084(3) Uani 1 1 d .
H56A H 0.6376 0.1818 0.6091 0.126 Uiso 1 1 calc R
H56B H 0.6391 0.2941 0.5735 0.126 Uiso 1 1 calc R
H56C H 0.5120 0.2489 0.5809 0.126 Uiso 1 1 calc R
N1 N 0.1937(3) 0.1381(2) 0.85223(17) 0.0201(8) Uani 1 1 d .
N2 N 0.2151(3) 0.0858(2) 0.73299(17) 0.0198(7) Uani 1 1 d .
N3 N 0.2026(3) 0.2873(2) 0.64547(17) 0.0197(8) Uani 1 1 d .
N4 N 0.1833(3) 0.3142(2) 0.77565(17) 0.0202(8) Uani 1 1 d .
O1 O 0.2870(3) 0.0807(3) 0.34055(17) 0.0433(9) Uani 1 1 d .
O2 O -0.0610(3) 0.0859(2) 0.84142(16) 0.0331(8) Uani 1 1 d .
O3 O -0.0938(3) 0.1107(2) 0.70098(17) 0.0345(8) Uani 1 1 d .
O4 O -0.1113(3) 0.3104(2) 0.78722(16) 0.0328(8) Uani 1 1 d .
O5 O -0.0946(2) 0.3349(2) 0.64311(15) 0.0318(7) Uani 1 1 d .
O6 O 0.5861(3) 0.1799(2) 0.82548(17) 0.0363(8) Uani 1 1 d .
O7 O 0.5770(3) 0.2489(3) 0.67150(19) 0.0582(11) Uani 1 1 d .
La1 La 0.06510(2) 0.209750(18) 0.742400(13) 0.02021(9) Uani 1 1 d .
C52 C -0.0774(4) 0.3761(3) 0.5664(2) 0.0353(12) Uani 1 1 d .
H52A H -0.0712 0.4439 0.5523 0.053 Uiso 1 1 calc R
H52B H -0.1474 0.3668 0.5407 0.053 Uiso 1 1 calc R
H52C H -0.0018 0.3456 0.5538 0.053 Uiso 1 1 calc R

loop_
_atom_site_aniso_label
_atom_site_aniso_U_11
_atom_site_aniso_U_22
_atom_site_aniso_U_33
_atom_site_aniso_U_23
_atom_site_aniso_U_13
_atom_site_aniso_U_12
C1 0.0136(19) 0.029(2) 0.017(2) -0.0096(19) 0.0022(16) -0.0037(18)
C2 0.029(2) 0.034(3) 0.017(2) -0.008(2) 0.0034(18) -0.008(2)
C3 0.021(2) 0.029(3) 0.017(2) -0.0004(19) 0.0012(17) -0.0027(19)
C4 0.0147(19) 0.026(2) 0.023(2) -0.007(2) 0.0003(17) -0.0050(18)
C5 0.016(2) 0.024(2) 0.019(2) -0.0010(19) 0.0042(17) -0.0002(18)
C6 0.019(2) 0.022(2) 0.025(2) -0.008(2) 0.0035(18) 0.0027(18)
C7 0.033(2) 0.016(2) 0.024(2) -0.0023(19) 0.0019(19) 0.0030(19)
C8 0.030(2) 0.025(3) 0.028(2) -0.013(2) 0.0002(19) 0.001(2)
C9 0.0132(19) 0.026(2) 0.020(2) -0.0085(19) 0.0026(16) -0.0039(18)
C10 0.017(2) 0.026(2) 0.021(2) -0.0103(19) -0.0013(17) -0.0012(18)
C11 0.0158(19) 0.027(3) 0.019(2) -0.0078(19) -0.0003(16) 0.0007(18)
C12 0.023(2) 0.028(3) 0.015(2) -0.0026(19) 0.0003(17) -0.0015(19)
C13 0.023(2) 0.022(2) 0.018(2) 0.0000(19) 0.0021(17) 0.0003(18)
C14 0.0148(19) 0.021(2) 0.021(2) -0.0066(19) -0.0007(16) 0.0003(17)
C15 0.018(2) 0.019(2) 0.021(2) -0.0021(18) 0.0035(17) -0.0009(17)
C16 0.021(2) 0.021(2) 0.023(2) -0.0086(19) 0.0024(17) -0.0028(18)
C17 0.029(2) 0.025(3) 0.031(2) -0.012(2) 0.004(2) -0.008(2)
C18 0.033(2) 0.031(3) 0.025(2) -0.013(2) 0.003(2) -0.006(2)
C19 0.020(2) 0.030(3) 0.019(2) -0.010(2) 0.0030(17) -0.0006(19)
C20 0.027(2) 0.024(2) 0.019(2) -0.0062(19) -0.0003(18) 0.0045(19)
C21 0.035(3) 0.036(3) 0.018(2) -0.010(2) -0.0010(19) 0.005(2)
C22 0.036(3) 0.039(3) 0.032(3) -0.012(2) -0.005(2) 0.013(2)
C23 0.055(3) 0.029(3) 0.033(3) -0.012(2) -0.006(2) 0.006(3)
C24 0.054(3) 0.023(3) 0.029(3) -0.006(2) 0.003(2) -0.005(2)
C25 0.035(2) 0.024(3) 0.028(2) -0.011(2) 0.000(2) 0.000(2)
C26 0.023(2) 0.052(3) 0.028(3) -0.004(2) 0.007(2) 0.007(2)
C27 0.081(4) 0.032(3) 0.050(3) -0.009(3) -0.014(3) 0.015(3)
C28 0.035(3) 0.034(3) 0.042(3) -0.007(2) 0.006(2) -0.010(2)
C29 0.022(2) 0.025(2) 0.019(2) -0.0074(19) 0.0016(17) -0.0029(18)
C30 0.020(2) 0.075(4) 0.039(3) -0.034(3) 0.002(2) -0.012(2)
C31 0.022(2) 0.069(4) 0.045(3) -0.039(3) 0.011(2) -0.014(2)
C32 0.028(2) 0.041(3) 0.028(2) -0.020(2) 0.0021(19) -0.003(2)
C33 0.027(3) 0.141(7) 0.069(4) -0.079(5) -0.012(3) 0.014(3)
C34 0.024(3) 0.118(5) 0.049(3) -0.060(4) -0.007(2) 0.022(3)
C35 0.053(3) 0.066(4) 0.041(3) -0.034(3) 0.013(3) -0.017(3)
C36 0.028(2) 0.020(2) 0.015(2) -0.0061(18) 0.0000(17) -0.0031(19)
C37 0.030(2) 0.025(3) 0.029(2) -0.005(2) 0.005(2) -0.004(2)
C38 0.027(2) 0.039(3) 0.029(2) -0.010(2) 0.007(2) -0.011(2)
C39 0.037(3) 0.028(3) 0.023(2) -0.011(2) 0.010(2) -0.015(2)
C40 0.037(3) 0.025(3) 0.032(3) -0.010(2) 0.002(2) -0.005(2)
C41 0.027(2) 0.026(3) 0.025(2) -0.010(2) 0.0034(19) -0.007(2)
C42 0.025(2) 0.037(3) 0.069(4) -0.015(3) 0.008(2) -0.006(2)
C43 0.047(3) 0.029(3) 0.046(3) -0.016(2) 0.012(2) -0.012(2)
C44 0.024(2) 0.027(3) 0.057(3) -0.013(2) 0.008(2) -0.006(2)
C45 0.032(3) 0.045(3) 0.038(3) -0.002(3) 0.016(2) -0.002(2)
C46 0.023(2) 0.035(3) 0.056(3) 0.000(3) 0.002(2) -0.011(2)
C47 0.034(3) 0.028(3) 0.060(4) -0.005(3) -0.014(3) -0.007(2)
C48 0.040(3) 0.043(3) 0.053(3) -0.021(3) -0.005(3) -0.002(3)
C49 0.038(3) 0.051(4) 0.050(3) -0.028(3) 0.009(2) -0.006(3)
C50 0.022(2) 0.049(3) 0.042(3) -0.018(3) 0.004(2) 0.003(2)
C51 0.017(2) 0.035(3) 0.036(3) -0.007(2) -0.0020(19) 0.008(2)
C53 0.028(3) 0.062(4) 0.043(3) -0.024(3) 0.003(2) 0.004(3)
C54 0.018(2) 0.044(3) 0.043(3) -0.015(2) 0.001(2) -0.005(2)
C55 0.029(3) 0.057(4) 0.049(3) -0.018(3) -0.007(2) -0.011(3)
C56 0.056(4) 0.173(8) 0.047(4) -0.059(5) 0.009(3) -0.048(5)
N1 0.0162(16) 0.025(2) 0.0165(17) -0.0052(16) 0.0019(14) 0.0005(15)
N2 0.0206(17) 0.0187(19) 0.0171(17) -0.0037(15) 0.0005(14) -0.0005(15)
N3 0.0187(17) 0.0191(19) 0.0196(18) -0.0056(15) 0.0010(14) 0.0005(15)
N4 0.0198(17) 0.021(2) 0.0181(18) -0.0060(15) 0.0046(14) -0.0008(15)
O1 0.0333(18) 0.072(3) 0.041(2) -0.041(2) 0.0038(15) -0.0040(18)
O2 0.0213(15) 0.040(2) 0.0329(18) -0.0056(15) 0.0032(13) -0.0090(14)
O3 0.0312(17) 0.0306(19) 0.044(2) -0.0154(16) -0.0007(15) -0.0085(15)
O4 0.0218(15) 0.038(2) 0.0376(18) -0.0150(16) -0.0021(14) 0.0048(14)
O5 0.0187(15) 0.039(2) 0.0272(17) -0.0021(15) 0.0001(13) 0.0067(14)
O6 0.0191(15) 0.053(2) 0.0399(19) -0.0208(17) 0.0027(14) -0.0017(15)
O7 0.044(2) 0.103(3) 0.042(2) -0.036(2) 0.0136(17) -0.036(2)
La1 0.01533(12) 0.02161(15) 0.02100(14) -0.00477(10) 0.00092(9) -0.00179(9)
C52 0.032(3) 0.038(3) 0.026(2) -0.002(2) -0.002(2) 0.002(2)

loop_
_atom_type_symbol
_atom_type_description
_atom_type_scat_dispersion_real
_atom_type_scat_dispersion_imag
_atom_type_scat_source
C C 0.0033 0.0016 'International Tables Vol C Tables 4.2.6.8 and 6.1.1.4'
H H 0.0000 0.0000 'International Tables Vol C Tables 4.2.6.8 and 6.1.1.4'
N N 0.0061 0.0033 'International Tables Vol C Tables 4.2.6.8 and 6.1.1.4'
O O 0.0106 0.0060 'International Tables Vol C Tables 4.2.6.8 and 6.1.1.4'
La La -0.2871 2.4523 'International Tables Vol C Tables 4.2.6.8 and 6.1.1.4'

loop_
_geom_angle_atom_site_label_1
_geom_angle_atom_site_label_2
_geom_angle_atom_site_label_3
_geom_angle
N1 C1 C2 108.7(4)
N1 C1 C19 114.6(3)
C2 C1 C19 135.0(4)
C3 C2 C1 107.4(4)
C3 C2 H2 126.3
C1 C2 H2 126.3
C2 C3 C4 107.0(4)
C2 C3 H3 126.5
C4 C3 H3 126.5
N1 C4 C5 121.2(4)
N1 C4 C3 108.2(4)
C5 C4 C3 129.5(4)
C6 C5 C4 124.2(4)
C6 C5 C20 116.9(4)
C4 C5 C20 118.4(3)
N2 C6 C5 124.7(4)
N2 C6 C7 108.5(3)
C5 C6 C7 126.5(4)
C8 C7 C6 107.5(4)
C8 C7 H7 126.2
C6 C7 H7 126.2
C7 C8 C9 108.6(4)
C7 C8 H8 125.7
C9 C8 H8 125.7
N2 C9 C10 124.3(4)
N2 C9 C8 107.9(3)
C10 C9 C8 127.6(4)
C11 C10 C9 126.0(4)
C11 C10 C29 116.6(4)
C9 C10 C29 117.0(4)
N3 C11 C10 125.3(4)
N3 C11 C12 107.5(4)
C10 C11 C12 126.9(4)
C13 C12 C11 108.4(4)
C13 C12 H12 125.8
C11 C12 H12 125.8
C12 C13 C14 107.7(4)
C12 C13 H13 126.1
C14 C13 H13 126.1
N3 C14 C15 125.0(4)
N3 C14 C13 107.9(3)
C15 C14 C13 126.8(4)
C14 C15 C16 124.0(4)
C14 C15 C36 119.3(3)
C16 C15 C36 116.5(4)
N4 C16 C17 108.6(4)
N4 C16 C15 121.5(4)
C17 C16 C15 128.9(4)
C18 C17 C16 107.1(4)
C18 C17 H17 126.4
C16 C17 H17 126.4
C17 C18 C19 107.2(4)
C17 C18 H18 126.4
C19 C18 H18 126.4
N4 C19 C18 108.7(4)
N4 C19 C1 114.2(4)
C18 C19 C1 135.6(4)
C21 C20 C25 119.3(4)
C21 C20 C5 119.7(4)
C25 C20 C5 121.0(4)
C22 C21 C20 119.7(4)
C22 C21 C26 119.9(4)
C20 C21 C26 120.4(4)
C23 C22 C21 121.7(4)
C23 C22 H22 119.2
C21 C22 H22 119.2
C22 C23 C24 118.0(4)
C22 C23 C27 120.4(5)
C24 C23 C27 121.6(5)
C25 C24 C23 121.8(5)
C25 C24 H24 119.1
C23 C24 H24 119.1
C24 C25 C20 119.5(4)
C24 C25 C28 119.6(4)
C20 C25 C28 120.8(4)
C21 C26 H26A 109.5
C21 C26 H26B 109.5
H26A C26 H26B 109.5
C21 C26 H26C 109.5
H26A C26 H26C 109.5
H26B C26 H26C 109.5
C23 C27 H27A 109.5
C23 C27 H27B 109.5
H27A C27 H27B 109.5
C23 C27 H27C 109.5
H27A C27 H27C 109.5
H27B C27 H27C 109.5
C25 C28 H28A 109.5
C25 C28 H28B 109.5
H28A C28 H28B 109.5
C25 C28 H28C 109.5
H28A C28 H28C 109.5
H28B C28 H28C 109.5
C30 C29 C34 115.2(4)
C30 C29 C10 123.0(4)
C34 C29 C10 121.7(4)
C29 C30 C31 123.0(4)
C29 C30 H30 118.5
C31 C30 H30 118.5
C32 C31 C30 119.8(4)
C32 C31 H31 120.1
C30 C31 H31 120.1
C31 C32 C33 118.8(4)
C31 C32 O1 124.5(4)
C33 C32 O1 116.7(4)
C32 C33 C34 120.6(5)
C32 C33 H33 119.7
C34 C33 H33 119.7
C33 C34 C29 122.5(4)
C33 C34 H34 118.7
C29 C34 H34 118.7
O1 C35 H35A 109.5
O1 C35 H35B 109.5
H35A C35 H35B 109.5
O1 C35 H35C 109.5
H35A C35 H35C 109.5
H35B C35 H35C 109.5
C41 C36 C37 119.2(4)
C41 C36 C15 119.5(4)
C37 C36 C15 121.2(4)
C38 C37 C36 118.3(4)
C38 C37 C42 120.7(4)
C36 C37 C42 121.1(4)
C39 C38 C37 123.5(4)
C39 C38 H38 118.3
C37 C38 H38 118.3
C40 C39 C38 117.0(4)
C40 C39 C43 121.1(4)
C38 C39 C43 121.9(4)
C39 C40 C41 122.3(4)
C39 C40 H40 118.9
C41 C40 H40 118.9
C36 C41 C40 119.9(4)
C36 C41 C44 121.2(4)
C40 C41 C44 119.0(4)
C37 C42 H42A 109.5
C37 C42 H42B 109.5
H42A C42 H42B 109.5
C37 C42 H42C 109.5
H42A C42 H42C 109.5
H42B C42 H42C 109.5
C39 C43 H43A 109.5
C39 C43 H43B 109.5
H43A C43 H43B 109.5
C39 C43 H43C 109.5
H43A C43 H43C 109.5
H43B C43 H43C 109.5
C41 C44 H44A 109.5
C41 C44 H44B 109.5
H44A C44 H44B 109.5
C41 C44 H44C 109.5
H44A C44 H44C 109.5
H44B C44 H44C 109.5
O2 C45 H45A 109.5
O2 C45 H45B 109.5
H45A C45 H45B 109.5
O2 C45 H45C 109.5
H45A C45 H45C 109.5
H45B C45 H45C 109.5
O2 C46 C47 107.3(4)
O2 C46 H46A 110.2
C47 C46 H46A 110.2
O2 C46 H46B 110.2
C47 C46 H46B 110.2
H46A C46 H46B 108.5
O3 C47 C46 107.4(4)
O3 C47 H47A 110.2
C46 C47 H47A 110.2
O3 C47 H47B 110.2
C46 C47 H47B 110.2
H47A C47 H47B 108.5
O3 C48 H48A 109.5
O3 C48 H48B 109.5
H48A C48 H48B 109.5
O3 C48 H48C 109.5
H48A C48 H48C 109.5
H48B C48 H48C 109.5
O4 C49 H49A 109.5
O4 C49 H49B 109.5
H49A C49 H49B 109.5
O4 C49 H49C 109.5
H49A C49 H49C 109.5
H49B C49 H49C 109.5
O4 C50 C51 111.5(4)
O4 C50 H50A 109.3
C51 C50 H50A 109.3
O4 C50 H50B 109.3
C51 C50 H50B 109.3
H50A C50 H50B 108.0
O5 C51 C50 107.6(3)
O5 C51 H51A 110.2
C50 C51 H51A 110.2
O5 C51 H51B 110.2
C50 C51 H51B 110.2
H51A C51 H51B 108.5
O6 C53 H53A 109.5
O6 C53 H53B 109.5
H53A C53 H53B 109.5
O6 C53 H53C 109.5
H53A C53 H53C 109.5
H53B C53 H53C 109.5
O6 C54 C55 109.7(4)
O6 C54 H54A 109.7
C55 C54 H54A 109.7
O6 C54 H54B 109.7
C55 C54 H54B 109.7
H54A C54 H54B 108.2
O7 C55 C54 108.9(4)
O7 C55 H55A 109.9
C54 C55 H55A 109.9
O7 C55 H55B 109.9
C54 C55 H55B 109.9
H55A C55 H55B 108.3
O7 C56 H56A 109.5
O7 C56 H56B 109.5
H56A C56 H56B 109.5
O7 C56 H56C 109.5
H56A C56 H56C 109.5
H56B C56 H56C 109.5
C1 N1 C4 108.5(3)
C1 N1 La1 118.2(3)
C4 N1 La1 132.5(3)
C9 N2 C6 107.5(3)
C9 N2 La1 119.0(2)
C6 N2 La1 125.9(2)
C11 N3 C14 108.5(3)
C11 N3 La1 119.2(3)
C14 N3 La1 126.9(2)
C16 N4 C19 108.3(3)
C16 N4 La1 132.3(3)
C19 N4 La1 118.3(3)
C32 O1 C35 117.3(3)
C46 O2 C45 113.1(3)
C46 O2 La1 122.4(3)
C45 O2 La1 119.0(3)
C47 O3 C48 111.6(4)
C47 O3 La1 113.4(3)
C48 O3 La1 119.6(3)
C49 O4 C50 114.8(4)
C49 O4 La1 129.6(3)
C50 O4 La1 107.7(2)
C51 O5 C52 112.1(3)
C51 O5 La1 120.2(2)
C52 O5 La1 126.8(2)
C53 O6 C54 111.4(3)
C56 O7 C55 111.6(5)
N2 La1 N4 105.23(11)
N2 La1 N1 69.02(11)
N4 La1 N1 63.10(11)
N2 La1 N3 73.53(11)
N4 La1 N3 68.97(11)
N1 La1 N3 105.85(10)
N2 La1 O2 92.47(10)
N4 La1 O2 120.60(10)
N1 La1 O2 72.34(10)
N3 La1 O2 165.24(10)
N2 La1 O4 164.56(10)
N4 La1 O4 78.37(10)
N1 La1 O4 100.48(10)
N3 La1 O4 121.22(10)
O2 La1 O4 73.15(10)
N2 La1 O5 130.56(10)
N4 La1 O5 101.53(10)
N1 La1 O5 159.55(10)
N3 La1 O5 78.55(9)
O2 La1 O5 108.42(9)
O4 La1 O5 61.55(9)
N2 La1 O3 82.23(10)
N4 La1 O3 172.35(10)
N1 La1 O3 122.33(10)
N3 La1 O3 112.39(10)
O2 La1 O3 59.80(9)
O4 La1 O3 94.88(9)
O5 La1 O3 71.80(10)
O5 C52 H52A 109.5
O5 C52 H52B 109.5
H52A C52 H52B 109.5
O5 C52 H52C 109.5
H52A C52 H52C 109.5
H52B C52 H52C 109.5

loop_
_geom_bond_atom_site_label_1
_geom_bond_atom_site_label_2
_geom_bond_distance
C1 N1 1.357(5)
C1 C2 1.426(6)
C1 C19 1.426(6)
C2 C3 1.370(6)
C2 H2 0.9500
C3 C4 1.433(6)
C3 H3 0.9500
C4 N1 1.372(5)
C4 C5 1.417(6)
C5 C6 1.415(6)
C5 C20 1.500(6)
C6 N2 1.395(5)
C6 C7 1.427(6)
C7 C8 1.356(6)
C7 H7 0.9500
C8 C9 1.432(6)
C8 H8 0.9500
C9 N2 1.387(5)
C9 C10 1.421(6)
C10 C11 1.412(6)
C10 C29 1.494(6)
C11 N3 1.383(5)
C11 C12 1.442(6)
C12 C13 1.362(6)
C12 H12 0.9500
C13 C14 1.436(5)
C13 H13 0.9500
C14 N3 1.395(5)
C14 C15 1.401(6)
C15 C16 1.424(6)
C15 C36 1.507(6)
C16 N4 1.367(5)
C16 C17 1.429(6)
C17 C18 1.373(6)
C17 H17 0.9500
C18 C19 1.427(6)
C18 H18 0.9500
C19 N4 1.366(5)
C20 C21 1.404(6)
C20 C25 1.397(6)
C21 C22 1.388(6)
C21 C26 1.510(7)
C22 C23 1.389(7)
C22 H22 0.9500
C23 C24 1.391(7)
C23 C27 1.524(7)
C24 C25 1.392(6)
C24 H24 0.9500
C25 C28 1.507(6)
C26 H26A 0.9800
C26 H26B 0.9800
C26 H26C 0.9800
C27 H27A 0.9800
C27 H27B 0.9800
C27 H27C 0.9800
C28 H28A 0.9800
C28 H28B 0.9800
C28 H28C 0.9800
C29 C30 1.372(6)
C29 C34 1.377(6)
C30 C31 1.382(6)
C30 H30 0.9500
C31 C32 1.357(6)
C31 H31 0.9500
C32 C33 1.362(6)
C32 O1 1.372(5)
C33 C34 1.372(7)
C33 H33 0.9500
C34 H34 0.9500
C35 O1 1.415(6)
C35 H35A 0.9800
C35 H35B 0.9800
C35 H35C 0.9800
C36 C41 1.393(6)
C36 C37 1.411(6)
C37 C38 1.401(6)
C37 C42 1.499(6)
C38 C39 1.382(6)
C38 H38 0.9500
C39 C40 1.378(6)
C39 C43 1.505(6)
C40 C41 1.403(6)
C40 H40 0.9500
C41 C44 1.512(6)
C42 H42A 0.9800
C42 H42B 0.9800
C42 H42C 0.9800
C43 H43A 0.9800
C43 H43B 0.9800
C43 H43C 0.9800
C44 H44A 0.9800
C44 H44B 0.9800
C44 H44C 0.9800
C45 O2 1.430(6)
C45 H45A 0.9800
C45 H45B 0.9800
C45 H45C 0.9800
C46 O2 1.433(6)
C46 C47 1.503(7)
C46 H46A 0.9900
C46 H46B 0.9900
C47 O3 1.423(6)
C47 H47A 0.9900
C47 H47B 0.9900
C48 O3 1.435(6)
C48 H48A 0.9800
C48 H48B 0.9800
C48 H48C 0.9800
C49 O4 1.413(6)
C49 H49A 0.9800
C49 H49B 0.9800
C49 H49C 0.9800
C50 O4 1.438(5)
C50 C51 1.491(6)
C50 H50A 0.9900
C50 H50B 0.9900
C51 O5 1.424(5)
C51 H51A 0.9900
C51 H51B 0.9900
C53 O6 1.409(6)
C53 H53A 0.9800
C53 H53B 0.9800
C53 H53C 0.9800
C54 O6 1.421(5)
C54 C55 1.466(7)
C54 H54A 0.9900
C54 H54B 0.9900
C55 O7 1.431(6)
C55 H55A 0.9900
C55 H55B 0.9900
C56 O7 1.385(6)
C56 H56A 0.9800
C56 H56B 0.9800
C56 H56C 0.9800
N1 La1 2.442(3)
N2 La1 2.429(3)
N3 La1 2.445(3)
N4 La1 2.433(3)
O2 La1 2.662(3)
O3 La1 2.745(3)
O4 La1 2.683(3)
O5 C52 1.435(5)
O5 La1 2.691(3)
C52 H52A 0.9800
C52 H52B 0.9800
C52 H52C 0.9800

loop_
_platon_squeeze_void_nr
_platon_squeeze_void_average_x
_platon_squeeze_void_average_y
_platon_squeeze_void_average_z
_platon_squeeze_void_volume
_platon_squeeze_void_count_electrons
_platon_squeeze_void_content
1 -0.038 0.500 0.000 714 159 ' '
